data_7131632
loop_
_publ_author_name
'Kaboudin, Babak'
'Ghashghaee, Mojtaba'
'Fukaya, Haruhiko'
'Yanai, Hikaru'

_publ_section_title
;
 Stereoselective synthesis of vinylphosphonates through aromatic
 aza-Claisen rearrangement of &#x3b1;-aminophosphonates.
;
_journal_issue 46
_journal_name_full 'Chemical communications (Cambridge, England)'
_journal_page_first 7076
_journal_page_last 7079
_journal_paper_doi 10.1039/d3cc01669b
_journal_volume 59
_journal_year 2023
_chemical_formula_moiety 'C20 H25 Cl N O3 P'
_chemical_formula_sum 'C20 H25 Cl N O3 P'
_chemical_formula_weight 393.83
_space_group_crystal_system triclinic
_space_group_IT_number 2
_space_group_name_Hall '-P 1'
_space_group_name_H-M_alt 'P -1'
_atom_sites_solution_hydrogens mixed
_atom_sites_solution_primary dual
_audit_creation_date 2022-12-15
_audit_creation_method
;
Olex2 1.5
(compiled 2022.04.07 svn.rca3783a0 for OlexSys, GUI svn.r6498)
;
_audit_update_record
;
2023-01-15 deposited with the CCDC.	2023-05-15 downloaded from the CCDC.
;
_cell_angle_alpha 75.0040(10)
_cell_angle_beta 89.6230(10)
_cell_angle_gamma 65.8280(10)
_cell_formula_units_Z 2
_cell_length_a 8.6173(2)
_cell_length_b 9.9762(2)
_cell_length_c 13.0120(3)
_cell_measurement_reflns_used 9096
_cell_measurement_temperature 90
_cell_measurement_theta_max 30.53
_cell_measurement_theta_min 2.44
_cell_volume 979.49(4)
_computing_cell_refinement 'SAINT V8.40A (Bruker, 2019)'
_computing_data_reduction 'SAINT V8.40A (Bruker, 2019)'
_computing_molecular_graphics 'Olex2 1.5 (Dolomanov et al., 2009)'
_computing_publication_material 'Olex2 1.5 (Dolomanov et al., 2009)'
_computing_structure_refinement 'XL  (Sheldrick, 2008)'
_computing_structure_solution 'SHELXT 2014/5 (Sheldrick, 2014)'
_diffrn_ambient_temperature 90
_diffrn_detector 'CCD area detector'
_diffrn_detector_area_resol_mean 8.333
_diffrn_detector_type 'Bruker SMART APEX II CCD area detector'
_diffrn_measured_fraction_theta_full 1.000
_diffrn_measured_fraction_theta_max 0.996
_diffrn_measurement_device 'three-circle diffractometer'
_diffrn_measurement_device_type 'Bruker SMART APEX II ULTRA'
_diffrn_measurement_method '\w and \f scans'
_diffrn_radiation_collimation '0.5 mm  '
_diffrn_radiation_monochromator 'Bruker Helios multilayered confocal mirror'
_diffrn_radiation_probe x-ray
_diffrn_radiation_type MoK\a
_diffrn_radiation_wavelength 0.71073
_diffrn_radiation_xray_symbol K-L~3~
_diffrn_reflns_av_R_equivalents 0.0302
_diffrn_reflns_av_unetI/netI 0.0169
_diffrn_reflns_Laue_measured_fraction_full 1.000
_diffrn_reflns_Laue_measured_fraction_max 0.996
_diffrn_reflns_limit_h_max 12
_diffrn_reflns_limit_h_min -12
_diffrn_reflns_limit_k_max 14
_diffrn_reflns_limit_k_min -14
_diffrn_reflns_limit_l_max 18
_diffrn_reflns_limit_l_min -18
_diffrn_reflns_number 44212
_diffrn_reflns_point_group_measured_fraction_full 1.000
_diffrn_reflns_point_group_measured_fraction_max 0.996
_diffrn_reflns_theta_full 25.242
_diffrn_reflns_theta_max 30.548
_diffrn_reflns_theta_min 1.631
_diffrn_source 'rotating-anode X-ray tube'
_diffrn_source_current 24.0
_diffrn_source_power 1.2
_diffrn_source_target Mo
_diffrn_source_type 'Bruker TXS fine-focus Turbo X-ray Source'
_diffrn_source_voltage 50.0
_diffrn_standards_number 0
_exptl_absorpt_coefficient_mu 0.296
_exptl_absorpt_correction_T_max 0.9693
_exptl_absorpt_correction_T_min 0.9331
_exptl_absorpt_correction_type numerical
_exptl_absorpt_process_details
;
SADABS-2016/2 (Bruker,2016/2) was used for absorption correction.
wR2(int) was 0.1257 before and 0.0460 after correction.
The Ratio of minimum to maximum transmission is 0.9627.
The \l/2 correction factor is Not present.
;
_exptl_crystal_colour 'light yellow'
_exptl_crystal_colour_modifier light
_exptl_crystal_colour_primary yellow
_exptl_crystal_density_diffrn 1.335
_exptl_crystal_description block
_exptl_crystal_F_000 416
_exptl_crystal_size_max 0.26
_exptl_crystal_size_mid 0.2
_exptl_crystal_size_min 0.091
_refine_diff_density_max 0.491
_refine_diff_density_min -0.220
_refine_diff_density_rms 0.051
_refine_ls_extinction_method none
_refine_ls_goodness_of_fit_ref 1.058
_refine_ls_hydrogen_treatment mixed
_refine_ls_matrix_type full
_refine_ls_number_parameters 246
_refine_ls_number_reflns 5995
_refine_ls_number_restraints 185
_refine_ls_restrained_S_all 1.046
_refine_ls_R_factor_all 0.0310
_refine_ls_R_factor_gt 0.0289
_refine_ls_shift/su_max 0.001
_refine_ls_shift/su_mean 0.000
_refine_ls_structure_factor_coef Fsqd
_refine_ls_weighting_details 'w=1/[\s^2^(Fo^2^)+(0.0419P)^2^+0.3660P] where P=(Fo^2^+2Fc^2^)/3'
_refine_ls_weighting_scheme calc
_refine_ls_wR_factor_gt 0.0814
_refine_ls_wR_factor_ref 0.0829
_reflns_Friedel_coverage 0.000
_reflns_number_gt 5582
_reflns_number_total 5995
_reflns_threshold_expression 'I > 2\s(I)'
_cod_data_source_file d3cc01669b2.cif
_cod_data_source_block x-ray-1
_cod_depositor_comments 'Adding full bibliography for 7131632--7131633.cif.'
_cod_database_code 7131632
_shelx_shelxl_version_number 2018/3
_shelx_space_group_comment
;
The symmetry employed for this shelxl refinement is uniquely defined
by the following loop, which should always be used as a source of
symmetry information in preference to the above space-group names.
They are only intended as comments.
;
_shelx_estimated_absorpt_t_max 0.974
_shelx_estimated_absorpt_t_min 0.927
_olex2_refinement_description
;
1. Fixed Uiso
 At 1.2 times of:
  All C(H) groups, All C(H,H) groups
 At 1.5 times of:
  All C(H,H,H) groups
2. Rigid body (RIGU) restrains
 P1, C7, C14, O2, C5, O1, C12, Cl1, C9, O3, C10, N1, C19, C3, C13, C4, C1, C16,
  C20, C2, C6, C11, C17, C15, C18, C8
 with sigma for 1-2 distances of 0.001 and sigma for 1-3 distances of 0.001
3.a Ternary CH refined with riding coordinates:
 C1(H1)
3.b Secondary CH2 refined with riding coordinates:
 C17(H17A,H17B), C19(H19A,H19B)
3.c Aromatic/amide H refined with riding coordinates:
 C2(H2), C3(H3), C5(H5), C6(H6), C7(H7), C8(H8), C9(H9), C14(H14), C15(H15)
3.d Idealised Me refined as rotating group:
 C16(H16A,H16B,H16C), C18(H18A,H18B,H18C), C20(H20A,H20B,H20C)
;
_olex2_exptl_crystal_mounting_method 'The crystal was mounted on a MiTeGEN MicroMounts in  perfluoropolyether oil'
_olex2_submission_special_instructions 'No special instructions were received'

loop_
_space_group_symop_operation_xyz
'x, y, z'
'-x, -y, -z'

loop_
_atom_site_label
_atom_site_type_symbol
_atom_site_fract_x
_atom_site_fract_y
_atom_site_fract_z
_atom_site_U_iso_or_equiv
_atom_site_adp_type
_atom_site_occupancy
_atom_site_site_symmetry_order
_atom_site_calc_flag
_atom_site_refinement_flags_posn
_atom_site_refinement_flags_adp
_atom_site_refinement_flags_occupancy
_atom_site_disorder_assembly
_atom_site_disorder_group
Cl1 Cl 0.55089(3) 0.81231(3) 0.49155(2) 0.02164(6) Uani 1 1 d . . . . .
P1 P 0.76827(3) 0.12398(2) 0.15490(2) 0.01263(6) Uani 1 1 d . . . . .
O1 O 0.86656(8) 0.17599(8) 0.07335(5) 0.01632(13) Uani 1 1 d . . . . .
O2 O 0.88884(9) 0.03741(8) 0.26455(5) 0.01840(13) Uani 1 1 d . . . . .
O3 O 0.69607(8) 0.01187(7) 0.13205(6) 0.01665(13) Uani 1 1 d . . . . .
N1 N 0.23388(11) 0.87546(9) 0.13767(7) 0.01742(15) Uani 1 1 d . . . . .
C1 C 0.38792(11) 0.54817(9) 0.16035(7) 0.01229(14) Uani 1 1 d . . . . .
H1 H 0.347384 0.627949 0.089621 0.015 Uiso 1 1 calc R U . . .
C2 C 0.54650(11) 0.41642(10) 0.14504(7) 0.01354(15) Uani 1 1 d . . . . .
H2 H 0.631551 0.441404 0.109129 0.016 Uiso 1 1 calc R U . . .
C3 C 0.57772(11) 0.26873(10) 0.17729(7) 0.01507(16) Uani 1 1 d . . . . .
H3 H 0.495054 0.240174 0.213463 0.018 Uiso 1 1 calc R U . . .
C4 C 0.24159(11) 0.50260(9) 0.19194(7) 0.01283(15) Uani 1 1 d . . . . .
C5 C 0.17473(12) 0.44902(11) 0.12199(8) 0.01722(16) Uani 1 1 d . . . . .
H5 H 0.216665 0.447296 0.054420 0.021 Uiso 1 1 calc R U . . .
C6 C 0.04802(12) 0.39829(11) 0.14966(9) 0.02068(18) Uani 1 1 d . . . . .
H6 H 0.006616 0.359121 0.102239 0.025 Uiso 1 1 calc R U . . .
C7 C -0.01788(13) 0.40500(12) 0.24675(9) 0.02250(19) Uani 1 1 d . . . . .
H7 H -0.104663 0.370634 0.265981 0.027 Uiso 1 1 calc R U . . .
C8 C 0.04348(13) 0.46204(12) 0.31553(8) 0.02243(19) Uani 1 1 d . . . . .
H8 H -0.003451 0.469193 0.381217 0.027 Uiso 1 1 calc R U . . .
C9 C 0.17400(12) 0.50902(11) 0.28865(7) 0.01704(16) Uani 1 1 d . . . . .
H9 H 0.217042 0.545783 0.337042 0.020 Uiso 1 1 calc R U . . .
C10 C 0.43411(11) 0.61976(9) 0.23856(7) 0.01217(14) Uani 1 1 d . . . . .
C11 C 0.35006(11) 0.77872(10) 0.22560(7) 0.01257(14) Uani 1 1 d . . . . .
C12 C 0.38836(11) 0.84267(10) 0.30227(7) 0.01429(15) Uani 1 1 d . . . . .
C13 C 0.50577(12) 0.74240(10) 0.39058(7) 0.01495(15) Uani 1 1 d . . . . .
C14 C 0.58969(12) 0.58591(11) 0.40511(7) 0.01639(16) Uani 1 1 d . . . . .
H14 H 0.670352 0.521166 0.465979 0.020 Uiso 1 1 calc R U . . .
C15 C 0.55238(12) 0.52677(10) 0.32816(7) 0.01506(15) Uani 1 1 d . . . . .
H15 H 0.609057 0.419770 0.336753 0.018 Uiso 1 1 calc R U . . .
C16 C 0.30368(13) 1.01316(11) 0.28351(8) 0.02069(18) Uani 1 1 d . . . . .
H16A H 0.326165 1.063451 0.213476 0.031 Uiso 1 1 calc R U . . .
H16B H 0.349688 1.040466 0.339661 0.031 Uiso 1 1 calc R U . . .
H16C H 0.179945 1.046807 0.285164 0.031 Uiso 1 1 calc R U . . .
C17 C 0.83021(15) -0.03259(15) 0.35967(9) 0.0294(2) Uani 1 1 d . . . . .
H17A H 0.760147 -0.081858 0.340157 0.035 Uiso 1 1 calc R U . . .
H17B H 0.758852 0.046289 0.394067 0.035 Uiso 1 1 calc R U . . .
C18 C 0.98391(19) -0.14956(16) 0.43513(10) 0.0384(3) Uani 1 1 d . . . . .
H18A H 1.049554 -0.230837 0.402299 0.058 Uiso 1 1 calc R U . . .
H18B H 0.946991 -0.193560 0.501812 0.058 Uiso 1 1 calc R U . . .
H18C H 1.055867 -0.100892 0.450709 0.058 Uiso 1 1 calc R U . . .
C19 C 0.81157(12) -0.13197(10) 0.11143(8) 0.01832(17) Uani 1 1 d . . . . .
H19A H 0.882826 -0.205361 0.178336 0.022 Uiso 1 1 calc R U . . .
H19B H 0.888286 -0.113172 0.058205 0.022 Uiso 1 1 calc R U . . .
C20 C 0.70324(14) -0.19530(13) 0.06946(11) 0.0275(2) Uani 1 1 d . . . . .
H20A H 0.638541 -0.124564 0.001048 0.041 Uiso 1 1 calc R U . . .
H20B H 0.623488 -0.208062 0.121035 0.041 Uiso 1 1 calc R U . . .
H20C H 0.776728 -0.294757 0.058783 0.041 Uiso 1 1 calc R U . . .
H1A H 0.2032(19) 0.8388(17) 0.0921(12) 0.025(3) Uiso 1 1 d . . . . .
H1B H 0.162(2) 0.9642(19) 0.1397(13) 0.031(4) Uiso 1 1 d . . . . .

loop_
_atom_site_aniso_label
_atom_site_aniso_U_11
_atom_site_aniso_U_22
_atom_site_aniso_U_33
_atom_site_aniso_U_23
_atom_site_aniso_U_13
_atom_site_aniso_U_12
Cl1 0.02741(12) 0.02403(12) 0.01976(11) -0.01172(9) 0.00163(8) -0.01359(9)
P1 0.01115(10) 0.01146(10) 0.01585(11) -0.00614(8) 0.00274(7) -0.00398(8)
O1 0.0153(3) 0.0163(3) 0.0184(3) -0.0068(2) 0.0049(2) -0.0066(2)
O2 0.0159(3) 0.0211(3) 0.0159(3) -0.0043(2) 0.0014(2) -0.0061(3)
O3 0.0137(3) 0.0120(3) 0.0259(3) -0.0097(2) 0.0034(2) -0.0045(2)
N1 0.0174(4) 0.0119(3) 0.0194(4) -0.0061(3) -0.0022(3) -0.0016(3)
C1 0.0131(3) 0.0106(3) 0.0137(3) -0.0049(3) 0.0028(3) -0.0047(3)
C2 0.0132(3) 0.0141(4) 0.0149(4) -0.0069(3) 0.0035(3) -0.0056(3)
C3 0.0132(4) 0.0139(4) 0.0192(4) -0.0072(3) 0.0044(3) -0.0052(3)
C4 0.0112(3) 0.0099(3) 0.0162(4) -0.0038(3) 0.0011(3) -0.0031(3)
C5 0.0152(4) 0.0177(4) 0.0201(4) -0.0078(3) 0.0012(3) -0.0068(3)
C6 0.0157(4) 0.0180(4) 0.0291(5) -0.0071(4) -0.0021(3) -0.0076(3)
C7 0.0150(4) 0.0207(4) 0.0304(5) -0.0019(4) 0.0006(3) -0.0094(3)
C8 0.0189(4) 0.0272(5) 0.0217(4) -0.0043(4) 0.0060(3) -0.0118(4)
C9 0.0160(4) 0.0189(4) 0.0168(4) -0.0054(3) 0.0030(3) -0.0078(3)
C10 0.0126(3) 0.0115(3) 0.0141(3) -0.0056(3) 0.0034(3) -0.0056(3)
C11 0.0119(3) 0.0120(3) 0.0150(4) -0.0050(3) 0.0032(3) -0.0055(3)
C12 0.0151(4) 0.0129(3) 0.0176(4) -0.0069(3) 0.0040(3) -0.0070(3)
C13 0.0164(4) 0.0175(4) 0.0156(4) -0.0085(3) 0.0037(3) -0.0094(3)
C14 0.0167(4) 0.0165(4) 0.0155(4) -0.0049(3) 0.0007(3) -0.0062(3)
C15 0.0158(4) 0.0125(4) 0.0159(4) -0.0048(3) 0.0018(3) -0.0045(3)
C16 0.0239(5) 0.0128(4) 0.0267(5) -0.0090(3) 0.0004(4) -0.0069(3)
C17 0.0276(5) 0.0365(6) 0.0179(5) -0.0017(4) 0.0060(4) -0.0112(5)
C18 0.0440(7) 0.0319(6) 0.0231(5) 0.0023(4) 0.0000(5) -0.0062(5)
C19 0.0164(4) 0.0115(4) 0.0255(4) -0.0085(3) 0.0023(3) -0.0024(3)
C20 0.0241(5) 0.0223(5) 0.0462(6) -0.0217(5) 0.0103(4) -0.0123(4)

loop_
_atom_type_symbol
_atom_type_description
_atom_type_scat_dispersion_real
_atom_type_scat_dispersion_imag
_atom_type_scat_source
C C 0.0033 0.0016 'International Tables Vol C Tables 4.2.6.8 and 6.1.1.4'
H H 0.0000 0.0000 'International Tables Vol C Tables 4.2.6.8 and 6.1.1.4'
Cl Cl 0.1484 0.1585 'International Tables Vol C Tables 4.2.6.8 and 6.1.1.4'
N N 0.0061 0.0033 'International Tables Vol C Tables 4.2.6.8 and 6.1.1.4'
O O 0.0106 0.0060 'International Tables Vol C Tables 4.2.6.8 and 6.1.1.4'
P P 0.1023 0.0942 'International Tables Vol C Tables 4.2.6.8 and 6.1.1.4'

loop_
_geom_angle_atom_site_label_1
_geom_angle_atom_site_label_2
_geom_angle_atom_site_label_3
_geom_angle
_geom_angle_site_symmetry_1
_geom_angle_site_symmetry_3
_geom_angle_publ_flag
O1 P1 O2 108.25(4) . . ?
O1 P1 O3 116.71(4) . . ?
O1 P1 C3 115.95(4) . . ?
O2 P1 C3 108.46(4) . . ?
O3 P1 O2 106.69(4) . . ?
O3 P1 C3 100.12(4) . . ?
C17 O2 P1 121.31(7) . . ?
C19 O3 P1 120.30(6) . . ?
C11 N1 H1A 120.3(10) . . ?
C11 N1 H1B 119.9(11) . . ?
H1A N1 H1B 115.1(14) . . ?
C2 C1 H1 107.0 . . ?
C2 C1 C4 112.74(7) . . ?
C2 C1 C10 109.93(7) . . ?
C4 C1 H1 107.0 . . ?
C10 C1 H1 107.0 . . ?
C10 C1 C4 112.84(7) . . ?
C1 C2 H2 117.0 . . ?
C3 C2 C1 126.04(8) . . ?
C3 C2 H2 117.0 . . ?
P1 C3 H3 118.9 . . ?
C2 C3 P1 122.14(7) . . ?
C2 C3 H3 118.9 . . ?
C5 C4 C1 118.97(8) . . ?
C9 C4 C1 122.67(8) . . ?
C9 C4 C5 118.34(8) . . ?
C4 C5 H5 119.4 . . ?
C6 C5 C4 121.13(9) . . ?
C6 C5 H5 119.4 . . ?
C5 C6 H6 120.1 . . ?
C7 C6 C5 119.82(9) . . ?
C7 C6 H6 120.1 . . ?
C6 C7 H7 120.1 . . ?
C8 C7 C6 119.71(9) . . ?
C8 C7 H7 120.1 . . ?
C7 C8 H8 119.9 . . ?
C7 C8 C9 120.24(9) . . ?
C9 C8 H8 119.9 . . ?
C4 C9 C8 120.71(9) . . ?
C4 C9 H9 119.6 . . ?
C8 C9 H9 119.6 . . ?
C11 C10 C1 120.82(7) . . ?
C15 C10 C1 119.91(7) . . ?
C15 C10 C11 119.14(8) . . ?
N1 C11 C10 121.24(8) . . ?
N1 C11 C12 118.60(8) . . ?
C10 C11 C12 120.13(8) . . ?
C11 C12 C16 118.98(8) . . ?
C13 C12 C11 117.48(8) . . ?
C13 C12 C16 123.54(8) . . ?
C12 C13 Cl1 119.89(7) . . ?
C14 C13 Cl1 116.72(7) . . ?
C14 C13 C12 123.38(8) . . ?
C13 C14 H14 121.0 . . ?
C15 C14 C13 117.98(8) . . ?
C15 C14 H14 121.0 . . ?
C10 C15 H15 119.1 . . ?
C14 C15 C10 121.86(8) . . ?
C14 C15 H15 119.1 . . ?
C12 C16 H16A 109.5 . . ?
C12 C16 H16B 109.5 . . ?
C12 C16 H16C 109.5 . . ?
H16A C16 H16B 109.5 . . ?
H16A C16 H16C 109.5 . . ?
H16B C16 H16C 109.5 . . ?
O2 C17 H17A 110.0 . . ?
O2 C17 H17B 110.0 . . ?
O2 C17 C18 108.24(10) . . ?
H17A C17 H17B 108.4 . . ?
C18 C17 H17A 110.0 . . ?
C18 C17 H17B 110.0 . . ?
C17 C18 H18A 109.5 . . ?
C17 C18 H18B 109.5 . . ?
C17 C18 H18C 109.5 . . ?
H18A C18 H18B 109.5 . . ?
H18A C18 H18C 109.5 . . ?
H18B C18 H18C 109.5 . . ?
O3 C19 H19A 110.2 . . ?
O3 C19 H19B 110.2 . . ?
O3 C19 C20 107.52(8) . . ?
H19A C19 H19B 108.5 . . ?
C20 C19 H19A 110.2 . . ?
C20 C19 H19B 110.2 . . ?
C19 C20 H20A 109.5 . . ?
C19 C20 H20B 109.5 . . ?
C19 C20 H20C 109.5 . . ?
H20A C20 H20B 109.5 . . ?
H20A C20 H20C 109.5 . . ?
H20B C20 H20C 109.5 . . ?

loop_
_geom_bond_atom_site_label_1
_geom_bond_atom_site_label_2
_geom_bond_distance
_geom_bond_site_symmetry_2
_geom_bond_publ_flag
Cl1 C13 1.7512(9) . ?
P1 O1 1.4751(7) . ?
P1 O2 1.5836(7) . ?
P1 O3 1.5719(7) . ?
P1 C3 1.7708(9) . ?
O2 C17 1.4520(12) . ?
O3 C19 1.4656(11) . ?
N1 C11 1.3767(11) . ?
N1 H1A 0.865(15) . ?
N1 H1B 0.855(16) . ?
C1 H1 1.0000 . ?
C1 C2 1.5151(12) . ?
C1 C4 1.5270(12) . ?
C1 C10 1.5227(12) . ?
C2 H2 0.9500 . ?
C2 C3 1.3328(12) . ?
C3 H3 0.9500 . ?
C4 C5 1.3989(12) . ?
C4 C9 1.3887(12) . ?
C5 H5 0.9500 . ?
C5 C6 1.3897(13) . ?
C6 H6 0.9500 . ?
C6 C7 1.3879(15) . ?
C7 H7 0.9500 . ?
C7 C8 1.3858(15) . ?
C8 H8 0.9500 . ?
C8 C9 1.3959(13) . ?
C9 H9 0.9500 . ?
C10 C11 1.4108(11) . ?
C10 C15 1.3929(12) . ?
C11 C12 1.4203(12) . ?
C12 C13 1.3916(13) . ?
C12 C16 1.5020(12) . ?
C13 C14 1.3858(13) . ?
C14 H14 0.9500 . ?
C14 C15 1.3854(12) . ?
C15 H15 0.9500 . ?
C16 H16A 0.9800 . ?
C16 H16B 0.9800 . ?
C16 H16C 0.9800 . ?
C17 H17A 0.9900 . ?
C17 H17B 0.9900 . ?
C17 C18 1.4962(17) . ?
C18 H18A 0.9800 . ?
C18 H18B 0.9800 . ?
C18 H18C 0.9800 . ?
C19 H19A 0.9900 . ?
C19 H19B 0.9900 . ?
C19 C20 1.4957(14) . ?
C20 H20A 0.9800 . ?
C20 H20B 0.9800 . ?
C20 H20C 0.9800 . ?

loop_
_geom_torsion_atom_site_label_1
_geom_torsion_atom_site_label_2
_geom_torsion_atom_site_label_3
_geom_torsion_atom_site_label_4
_geom_torsion
_geom_torsion_site_symmetry_1
_geom_torsion_site_symmetry_2
_geom_torsion_site_symmetry_3
_geom_torsion_site_symmetry_4
_geom_torsion_publ_flag
Cl1 C13 C14 C15 177.99(7) . . . . ?
P1 O2 C17 C18 159.73(9) . . . . ?
P1 O3 C19 C20 -167.79(7) . . . . ?
O1 P1 O2 C17 -177.62(8) . . . . ?
O1 P1 O3 C19 55.81(8) . . . . ?
O1 P1 C3 C2 -16.90(10) . . . . ?
O2 P1 O3 C19 -65.30(8) . . . . ?
O2 P1 C3 C2 105.07(8) . . . . ?
O3 P1 O2 C17 -51.26(9) . . . . ?
O3 P1 C3 C2 -143.39(8) . . . . ?
N1 C11 C12 C13 179.79(8) . . . . ?
N1 C11 C12 C16 -1.22(12) . . . . ?
C1 C2 C3 P1 179.97(7) . . . . ?
C1 C4 C5 C6 176.44(8) . . . . ?
C1 C4 C9 C8 -178.14(9) . . . . ?
C1 C10 C11 N1 -5.20(12) . . . . ?
C1 C10 C11 C12 176.77(7) . . . . ?
C1 C10 C15 C14 -175.61(8) . . . . ?
C2 C1 C4 C5 -60.81(10) . . . . ?
C2 C1 C4 C9 117.79(9) . . . . ?
C2 C1 C10 C11 145.08(8) . . . . ?
C2 C1 C10 C15 -39.28(10) . . . . ?
C3 P1 O2 C17 55.80(9) . . . . ?
C3 P1 O3 C19 -178.21(7) . . . . ?
C4 C1 C2 C3 -14.74(13) . . . . ?
C4 C1 C10 C11 -88.14(9) . . . . ?
C4 C1 C10 C15 87.50(9) . . . . ?
C4 C5 C6 C7 2.06(14) . . . . ?
C5 C4 C9 C8 0.47(13) . . . . ?
C5 C6 C7 C8 -0.12(15) . . . . ?
C6 C7 C8 C9 -1.61(15) . . . . ?
C7 C8 C9 C4 1.43(15) . . . . ?
C9 C4 C5 C6 -2.22(13) . . . . ?
C10 C1 C2 C3 112.10(10) . . . . ?
C10 C1 C4 C5 173.91(8) . . . . ?
C10 C1 C4 C9 -7.48(11) . . . . ?
C10 C11 C12 C13 -2.12(12) . . . . ?
C10 C11 C12 C16 176.87(8) . . . . ?
C11 C10 C15 C14 0.11(13) . . . . ?
C11 C12 C13 Cl1 -176.81(6) . . . . ?
C11 C12 C13 C14 2.08(13) . . . . ?
C12 C13 C14 C15 -0.93(14) . . . . ?
C13 C14 C15 C10 -0.21(14) . . . . ?
C15 C10 C11 N1 179.13(8) . . . . ?
C15 C10 C11 C12 1.09(12) . . . . ?
C16 C12 C13 Cl1 4.26(12) . . . . ?
C16 C12 C13 C14 -176.86(9) . . . . ?
